data_7024198
loop_
_publ_author_name
'Gupta, Deepali'
'Nowak, Ralf'
'Lippert, Bernhard'

_publ_section_title
;
 Pt(II) complexes of unsubstituted guanine and 7-methylguanine.
;
_journal_issue 1
_journal_name_full 'Dalton transactions (Cambridge, England : 2003)'
_journal_page_first 73
_journal_page_last 84
_journal_paper_doi 10.1039/b912701a
_journal_volume 39
_journal_year 2010
_chemical_formula_moiety 'C9 H18 Cl2 N8 O5 Pt'
_chemical_formula_sum 'C9 H18 Cl2 N8 O5 Pt'
_chemical_formula_weight 584.30
_chemical_name_systematic
;
?
;
_space_group_IT_number 14
_symmetry_cell_setting monoclinic
_symmetry_space_group_name_Hall '-P 2ybc'
_symmetry_space_group_name_H-M 'P 1 21/c 1'
_atom_sites_solution_hydrogens geom
_atom_sites_solution_primary direct
_atom_sites_solution_secondary difmap
_audit_creation_method SHELXL-97
_cell_angle_alpha 90.00
_cell_angle_beta 111.79(2)
_cell_angle_gamma 90.00
_cell_formula_units_Z 4
_cell_length_a 8.1800(16)
_cell_length_b 19.454(4)
_cell_length_c 11.552(4)
_cell_measurement_reflns_used 3913
_cell_measurement_temperature 273(2)
_cell_measurement_theta_max 27.5
_cell_measurement_theta_min 3.4
_cell_volume 1707.0(8)
_computing_cell_refinement
;
DENZO and SCALEPACK (Otwinowski & Minor, 1997)
;
_computing_data_collection 'COLLECT (Nonius, 1998)'
_computing_data_reduction
;
DENZO and SCALEPACK (Otwinowski & Minor, 1997)
;
_computing_molecular_graphics 'ORTEP-3 (Farrugia, 1997)'
_computing_structure_refinement 'SHELXL-97 (Sheldrick, 1997)'
_computing_structure_solution 'SHELXS-97 (Sheldrick, 1990)'
_diffrn_ambient_temperature 273(2)
_diffrn_measured_fraction_theta_full 0.998
_diffrn_measured_fraction_theta_max 0.998
_diffrn_radiation_monochromator graphite
_diffrn_radiation_source 'fine-focus sealed tube'
_diffrn_radiation_type MoK\a
_diffrn_radiation_wavelength 0.71073
_diffrn_reflns_av_R_equivalents 0.0849
_diffrn_reflns_av_sigmaI/netI 0.0725
_diffrn_reflns_limit_h_max 9
_diffrn_reflns_limit_h_min -10
_diffrn_reflns_limit_k_max 25
_diffrn_reflns_limit_k_min -24
_diffrn_reflns_limit_l_max 14
_diffrn_reflns_limit_l_min -15
_diffrn_reflns_number 27195
_diffrn_reflns_theta_full 25.00
_diffrn_reflns_theta_max 27.49
_diffrn_reflns_theta_min 3.38
_exptl_absorpt_coefficient_mu 8.574
_exptl_absorpt_correction_T_max 0.424
_exptl_absorpt_correction_T_min 0.250
_exptl_absorpt_correction_type multi-scan
_exptl_absorpt_process_details 'SADABS, Sheldrick, Bruker, 2000'
_exptl_crystal_colour Colorless
_exptl_crystal_density_diffrn 2.274
_exptl_crystal_density_method 'not measured'
_exptl_crystal_description Needles
_exptl_crystal_F_000 1120
_exptl_crystal_size_max 0.30
_exptl_crystal_size_mid 0.10
_exptl_crystal_size_min 0.10
_refine_diff_density_max 1.439
_refine_diff_density_min -0.656
_refine_diff_density_rms 0.162
_refine_ls_extinction_method none
_refine_ls_goodness_of_fit_ref 1.037
_refine_ls_hydrogen_treatment constr
_refine_ls_matrix_type full
_refine_ls_number_parameters 226
_refine_ls_number_reflns 3913
_refine_ls_number_restraints 0
_refine_ls_restrained_S_all 1.037
_refine_ls_R_factor_all 0.0850
_refine_ls_R_factor_gt 0.0377
_refine_ls_shift/su_max 0.000
_refine_ls_shift/su_mean 0.000
_refine_ls_structure_factor_coef Fsqd
_refine_ls_weighting_details 'calc w=1/[\s^2^(Fo^2^)+(0.0264P)^2^+0.0000P] where P=(Fo^2^+2Fc^2^)/3'
_refine_ls_weighting_scheme calc
_refine_ls_wR_factor_gt 0.0565
_refine_ls_wR_factor_ref 0.0652
_reflns_number_gt 2575
_reflns_number_total 3913
_reflns_threshold_expression >2sigma(I)
_cod_data_source_file b912701a.txt
_cod_data_source_block 2313
_cod_depositor_comments
;
The following automatic conversions were performed:

'_symmetry_cell_setting' value 'Monoclinic' changed to 'monoclinic'
according to /home/saulius/struct/CIF-dictionaries/cif_core.dic
dictionary named 'cif_core.dic' version 2.4.2 from 2011-04-26.

Automatic conversion script
Id: cif_fix_values 1891 2012-01-12 08:04:46Z andrius 
;
_cod_original_sg_symbol_H-M P21/c
_cod_database_code 7024198

loop_
_symmetry_equiv_pos_as_xyz
'x, y, z'
'-x, y+1/2, -z+1/2'
'-x, -y, -z'
'x, -y-1/2, z-1/2'

loop_
_atom_site_label
_atom_site_type_symbol
_atom_site_fract_x
_atom_site_fract_y
_atom_site_fract_z
_atom_site_U_iso_or_equiv
_atom_site_adp_type
_atom_site_occupancy
_atom_site_symmetry_multiplicity
_atom_site_calc_flag
_atom_site_refinement_flags
Pt1 Pt -0.10413(3) -0.373880(13) 0.180253(19) 0.03106(9) Uani 1 1 d .
N1D N 0.1157(7) -0.3297(4) 0.3077(4) 0.0606(17) Uani 1 1 d .
H11A H 0.0850 -0.2931 0.3429 0.073 Uiso 1 1 calc R
H11B H 0.1714 -0.3601 0.3683 0.073 Uiso 1 1 calc R
C1D C 0.2358(9) -0.3074(4) 0.2433(6) 0.065(2) Uani 1 1 d .
H1DA H 0.3133 -0.3449 0.2422 0.077 Uiso 1 1 calc R
H1DB H 0.3076 -0.2690 0.2876 0.077 Uiso 1 1 calc R
C2D C 0.1260(8) -0.2864(4) 0.1123(6) 0.0490(18) Uani 1 1 d .
H2DA H 0.0617 -0.2445 0.1123 0.059 Uiso 1 1 calc R
H2DB H 0.2000 -0.2786 0.0646 0.059 Uiso 1 1 calc R
N2D N 0.0036(6) -0.3433(3) 0.0586(4) 0.0365(12) Uani 1 1 d .
H11C H 0.0689 -0.3792 0.0488 0.044 Uiso 1 1 calc R
C3D C -0.1409(8) -0.3319(4) -0.0641(5) 0.0458(17) Uani 1 1 d .
H3DA H -0.0938 -0.3282 -0.1295 0.055 Uiso 1 1 calc R
H3DB H -0.2041 -0.2900 -0.0626 0.055 Uiso 1 1 calc R
C4D C -0.2609(9) -0.3928(4) -0.0866(5) 0.054(2) Uani 1 1 d .
H4DA H -0.3663 -0.3850 -0.1599 0.065 Uiso 1 1 calc R
H4DB H -0.2023 -0.4335 -0.1009 0.065 Uiso 1 1 calc R
N3D N -0.3091(6) -0.4034(3) 0.0240(4) 0.0412(13) Uani 1 1 d .
H11D H -0.3340 -0.4480 0.0300 0.049 Uiso 1 1 calc R
H11E H -0.4053 -0.3784 0.0161 0.049 Uiso 1 1 calc R
N1 N -0.0208(6) -0.4413(2) 0.6705(4) 0.0314(12) Uani 1 1 d .
H1A H 0.0224 -0.4488 0.7495 0.038 Uiso 1 1 calc R
C2 C 0.0847(7) -0.4075(3) 0.6175(6) 0.0351(15) Uani 1 1 d .
N2 N 0.2426(7) -0.3876(3) 0.6984(5) 0.0582(17) Uani 1 1 d .
H2A H 0.3138 -0.3659 0.6722 0.070 Uiso 1 1 calc R
H2B H 0.2727 -0.3965 0.7765 0.070 Uiso 1 1 calc R
N3 N 0.0353(6) -0.3947(2) 0.4983(4) 0.0351(13) Uani 1 1 d .
C4 C -0.1282(7) -0.4156(3) 0.4316(5) 0.0284(13) Uani 1 1 d .
C5 C -0.2418(7) -0.4473(3) 0.4766(5) 0.0323(14) Uani 1 1 d .
C6 C -0.1923(8) -0.4639(3) 0.6033(5) 0.0349(14) Uani 1 1 d .
O6 O -0.2743(5) -0.4948(2) 0.6584(4) 0.0477(12) Uani 1 1 d .
N7 N -0.3977(6) -0.4581(3) 0.3749(4) 0.0382(13) Uani 1 1 d .
H7A H -0.4920 -0.4769 0.3766 0.046 Uiso 1 1 calc R
C8 C -0.3740(8) -0.4342(3) 0.2759(5) 0.0392(16) Uani 1 1 d .
H8A H -0.4592 -0.4355 0.1957 0.047 Uiso 1 1 calc R
N9 N -0.2134(6) -0.4080(3) 0.3041(4) 0.0335(12) Uani 1 1 d .
Cl1 Cl -0.4292(2) -0.21330(9) 0.08967(15) 0.0463(4) Uani 1 1 d .
O11 O -0.4964(7) -0.2661(3) 0.0002(5) 0.0796(17) Uani 1 1 d .
O12 O -0.2501(6) -0.1994(3) 0.1143(5) 0.0713(15) Uani 1 1 d .
O13 O -0.4446(8) -0.2351(4) 0.2012(5) 0.100(2) Uani 1 1 d .
O14 O -0.5335(7) -0.1532(3) 0.0482(5) 0.0783(17) Uani 1 1 d .
Cl2 Cl 0.2607(2) -0.06617(9) 0.46860(14) 0.0463(4) Uani 1 1 d .

loop_
_atom_site_aniso_label
_atom_site_aniso_U_11
_atom_site_aniso_U_22
_atom_site_aniso_U_33
_atom_site_aniso_U_23
_atom_site_aniso_U_13
_atom_site_aniso_U_12
Pt1 0.02935(12) 0.03934(14) 0.02539(12) 0.00385(13) 0.01121(8) -0.00191(13)
N1D 0.047(3) 0.105(5) 0.031(3) 0.003(3) 0.016(3) -0.028(3)
C1D 0.041(4) 0.109(7) 0.040(4) 0.008(4) 0.011(3) -0.027(4)
C2D 0.040(4) 0.068(5) 0.041(4) 0.006(4) 0.016(3) -0.019(4)
N2D 0.031(3) 0.054(3) 0.029(3) 0.007(2) 0.016(2) -0.003(3)
C3D 0.041(4) 0.072(5) 0.026(4) 0.010(3) 0.015(3) 0.001(4)
C4D 0.055(4) 0.080(6) 0.023(3) 0.004(3) 0.010(3) -0.009(4)
N3D 0.030(3) 0.059(4) 0.031(3) 0.008(3) 0.009(2) -0.003(3)
N1 0.034(3) 0.040(3) 0.021(2) 0.005(2) 0.011(2) -0.005(2)
C2 0.030(3) 0.039(4) 0.038(4) 0.004(3) 0.014(3) -0.003(3)
N2 0.039(3) 0.097(5) 0.033(3) 0.015(3) 0.007(2) -0.023(3)
N3 0.035(3) 0.045(4) 0.025(3) 0.006(2) 0.011(2) -0.004(2)
C4 0.032(3) 0.030(3) 0.022(3) 0.004(3) 0.009(3) 0.001(3)
C5 0.032(3) 0.041(4) 0.028(3) -0.007(3) 0.016(3) -0.010(3)
C6 0.037(4) 0.037(4) 0.037(4) 0.002(3) 0.020(3) 0.003(3)
O6 0.034(2) 0.080(4) 0.030(2) 0.005(2) 0.0126(19) -0.015(2)
N7 0.030(3) 0.056(4) 0.032(3) 0.003(3) 0.015(2) -0.014(2)
C8 0.034(4) 0.054(4) 0.028(3) 0.003(3) 0.009(3) -0.006(3)
N9 0.033(3) 0.042(3) 0.028(3) 0.004(2) 0.015(2) -0.002(2)
Cl1 0.0396(9) 0.0584(12) 0.0430(10) -0.0039(9) 0.0177(7) -0.0022(9)
O11 0.082(4) 0.067(4) 0.069(4) -0.019(3) 0.003(3) 0.006(3)
O12 0.048(3) 0.074(4) 0.102(4) 0.012(3) 0.039(3) -0.004(3)
O13 0.095(5) 0.157(6) 0.054(4) 0.004(4) 0.035(3) -0.038(4)
O14 0.064(4) 0.070(4) 0.095(4) -0.016(3) 0.023(3) 0.018(3)
Cl2 0.0417(9) 0.0610(11) 0.0367(9) -0.0011(8) 0.0149(7) -0.0006(8)

loop_
_atom_type_symbol
_atom_type_description
_atom_type_scat_dispersion_real
_atom_type_scat_dispersion_imag
_atom_type_scat_source
C C 0.0033 0.0016 'International Tables Vol C Tables 4.2.6.8 and 6.1.1.4'
H H 0.0000 0.0000 'International Tables Vol C Tables 4.2.6.8 and 6.1.1.4'
N N 0.0061 0.0033 'International Tables Vol C Tables 4.2.6.8 and 6.1.1.4'
O O 0.0106 0.0060 'International Tables Vol C Tables 4.2.6.8 and 6.1.1.4'
Cl Cl 0.1484 0.1585 'International Tables Vol C Tables 4.2.6.8 and 6.1.1.4'
Pt Pt -1.7033 8.3905 'International Tables Vol C Tables 4.2.6.8 and 6.1.1.4'

loop_
_geom_angle_atom_site_label_1
_geom_angle_atom_site_label_2
_geom_angle_atom_site_label_3
_geom_angle
N2D Pt1 N3D 83.90(18)
N2D Pt1 N1D 83.24(19)
N3D Pt1 N1D 166.29(19)
N2D Pt1 N9 178.4(2)
N3D Pt1 N9 95.63(18)
N1D Pt1 N9 97.35(18)
C1D N1D Pt1 109.1(4)
C1D N1D H11A 109.9
Pt1 N1D H11A 109.9
C1D N1D H11B 109.9
Pt1 N1D H11B 109.9
H11A N1D H11B 108.3
N1D C1D C2D 108.8(5)
N1D C1D H1DA 109.9
C2D C1D H1DA 109.9
N1D C1D H1DB 109.9
C2D C1D H1DB 109.9
H1DA C1D H1DB 108.3
N2D C2D C1D 106.3(5)
N2D C2D H2DA 110.5
C1D C2D H2DA 110.5
N2D C2D H2DB 110.5
C1D C2D H2DB 110.5
H2DA C2D H2DB 108.7
C2D N2D C3D 117.8(5)
C2D N2D Pt1 109.6(4)
C3D N2D Pt1 108.1(3)
C2D N2D H11C 106.9
C3D N2D H11C 106.9
Pt1 N2D H11C 106.9
N2D C3D C4D 106.6(5)
N2D C3D H3DA 110.4
C4D C3D H3DA 110.4
N2D C3D H3DB 110.4
C4D C3D H3DB 110.4
H3DA C3D H3DB 108.6
N3D C4D C3D 109.1(5)
N3D C4D H4DA 109.9
C3D C4D H4DA 109.9
N3D C4D H4DB 109.9
C3D C4D H4DB 109.9
H4DA C4D H4DB 108.3
C4D N3D Pt1 109.2(4)
C4D N3D H11D 109.8
Pt1 N3D H11D 109.8
C4D N3D H11E 109.8
Pt1 N3D H11E 109.8
H11D N3D H11E 108.3
C2 N1 C6 124.2(5)
C2 N1 H1A 117.9
C6 N1 H1A 117.9
N3 C2 N2 121.4(5)
N3 C2 N1 123.5(5)
N2 C2 N1 115.1(5)
C2 N2 H2A 120.0
C2 N2 H2B 120.0
H2A N2 H2B 120.0
C2 N3 C4 113.8(5)
N3 C4 C5 126.4(5)
N3 C4 N9 125.7(5)
C5 C4 N9 107.9(5)
C4 C5 N7 106.6(5)
C4 C5 C6 121.8(5)
N7 C5 C6 131.6(5)
O6 C6 N1 119.4(5)
O6 C6 C5 130.3(6)
N1 C6 C5 110.4(5)
C8 N7 C5 107.3(5)
C8 N7 H7A 126.4
C5 N7 H7A 126.4
N7 C8 N9 111.9(5)
N7 C8 H8A 124.0
N9 C8 H8A 124.0
C8 N9 C4 106.3(5)
C8 N9 Pt1 126.6(4)
C4 N9 Pt1 126.6(4)
O13 Cl1 O12 108.2(3)
O13 Cl1 O11 107.9(4)
O12 Cl1 O11 112.3(3)
O13 Cl1 O14 108.1(4)
O12 Cl1 O14 111.0(3)
O11 Cl1 O14 109.2(3)

loop_
_geom_bond_atom_site_label_1
_geom_bond_atom_site_label_2
_geom_bond_distance
Pt1 N2D 2.006(4)
Pt1 N3D 2.037(4)
Pt1 N1D 2.043(5)
Pt1 N9 2.059(4)
N1D C1D 1.500(8)
N1D H11A 0.9000
N1D H11B 0.9000
C1D C2D 1.501(8)
C1D H1DA 0.9700
C1D H1DB 0.9700
C2D N2D 1.467(7)
C2D H2DA 0.9700
C2D H2DB 0.9700
N2D C3D 1.487(7)
N2D H11C 0.9100
C3D C4D 1.499(9)
C3D H3DA 0.9700
C3D H3DB 0.9700
C4D N3D 1.484(7)
C4D H4DA 0.9700
C4D H4DB 0.9700
N3D H11D 0.9000
N3D H11E 0.9000
N1 C2 1.394(7)
N1 C6 1.399(7)
N1 H1A 0.8600
C2 N3 1.306(7)
C2 N2 1.340(7)
N2 H2A 0.8600
N2 H2B 0.8600
N3 C4 1.335(7)
C4 C5 1.369(7)
C4 N9 1.383(6)
C5 N7 1.392(7)
C5 C6 1.403(8)
C6 O6 1.237(6)
N7 C8 1.313(7)
N7 H7A 0.8600
C8 N9 1.332(7)
C8 H8A 0.9300
Cl1 O13 1.406(5)
Cl1 O12 1.411(5)
Cl1 O11 1.415(5)
Cl1 O14 1.422(5)

loop_
_geom_torsion_atom_site_label_1
_geom_torsion_atom_site_label_2
_geom_torsion_atom_site_label_3
_geom_torsion_atom_site_label_4
_geom_torsion
N2D Pt1 N1D C1D -5.7(5)
N3D Pt1 N1D C1D -26.1(13)
N9 Pt1 N1D C1D 172.8(5)
Pt1 N1D C1D C2D 32.5(8)
N1D C1D C2D N2D -51.3(8)
C1D C2D N2D C3D 170.3(5)
C1D C2D N2D Pt1 46.1(6)
N3D Pt1 N2D C2D 152.5(4)
N1D Pt1 N2D C2D -22.7(4)
N3D Pt1 N2D C3D 22.8(4)
N1D Pt1 N2D C3D -152.4(5)
C2D N2D C3D C4D -171.0(5)
Pt1 N2D C3D C4D -46.1(6)
N2D C3D C4D N3D 51.6(7)
C3D C4D N3D Pt1 -32.3(6)
N2D Pt1 N3D C4D 5.2(4)
N1D Pt1 N3D C4D 25.6(12)
N9 Pt1 N3D C4D -173.2(4)
C6 N1 C2 N3 -1.6(9)
C6 N1 C2 N2 177.5(5)
N2 C2 N3 C4 -177.5(6)
N1 C2 N3 C4 1.5(9)
C2 N3 C4 C5 0.5(9)
C2 N3 C4 N9 179.5(6)
N3 C4 C5 N7 178.5(6)
N9 C4 C5 N7 -0.6(6)
N3 C4 C5 C6 -2.6(10)
N9 C4 C5 C6 178.3(5)
C2 N1 C6 O6 178.5(5)
C2 N1 C6 C5 -0.4(8)
C4 C5 C6 O6 -176.5(6)
N7 C5 C6 O6 2.2(11)
C4 C5 C6 N1 2.2(8)
N7 C5 C6 N1 -179.1(6)
C4 C5 N7 C8 0.5(7)
C6 C5 N7 C8 -178.3(6)
C5 N7 C8 N9 -0.2(7)
N7 C8 N9 C4 -0.2(7)
N7 C8 N9 Pt1 173.1(4)
N3 C4 N9 C8 -178.6(6)
C5 C4 N9 C8 0.5(7)
N3 C4 N9 Pt1 8.1(8)
C5 C4 N9 Pt1 -172.8(4)
N3D Pt1 N9 C8 -5.0(5)
N1D Pt1 N9 C8 170.6(5)
N3D Pt1 N9 C4 167.1(5)
N1D Pt1 N9 C4 -17.3(5)
